data_1011044
loop_
_publ_author_name
'Naray-Szabo, S'

_publ_section_title 'The structure of apatite (Ca F) Ca4 (P O4)3'
_journal_coden_ASTM ZEKGAX
_journal_name_full
;
Zeitschrift fuer Kristallographie, Kristallgeometrie, Kristallphysik,
Kristallchemie (-144,1977)
;
_journal_page_first 387
_journal_page_last 398
_journal_volume 75
_journal_year 1930
_chemical_formula_structural 'Ca5 F (P O4)3'
_chemical_formula_sum 'Ca5 F O12 P3'
_chemical_name_mineral Fluorapatite
_chemical_name_systematic 'Calcium fluoride tris(phosphate)'
_space_group_IT_number 176
_symmetry_cell_setting hexagonal
_symmetry_Int_Tables_number 176
_symmetry_space_group_name_Hall '-P 6c'
_symmetry_space_group_name_H-M 'P 63/m'
_cell_angle_alpha 90
_cell_angle_beta 90
_cell_angle_gamma 120
_cell_formula_units_Z 2
_cell_length_a 9.37(1)
_cell_length_b 9.37(1)
_cell_length_c 6.88(1)
_cell_volume 523.1
_cod_database_code 1011044

loop_
_symmetry_equiv_pos_as_xyz
x,y,z
-y,x-y,z
y-x,-x,z
-x,-y,1/2+z
y,y-x,1/2+z
x-y,x,1/2+z
-x,-y,-z
y,y-x,-z
x-y,x,-z
x,y,1/2-z
-y,x-y,1/2-z
y-x,-x,1/2-z

loop_
_atom_site_label
_atom_site_type_symbol
_atom_site_symmetry_multiplicity
_atom_site_Wyckoff_symbol
_atom_site_fract_x
_atom_site_fract_y
_atom_site_fract_z
_atom_site_occupancy
_atom_site_attached_hydrogens
_atom_site_calc_flag
F1 F1- 2 a 0. 0. 0.25 1. 0 d
Ca1 Ca2+ 4 f 0.3333 0.6667 0. 1. 0 d
Ca2 Ca2+ 6 h 0.25 0. 0.25 1. 0 d
P1 P5+ 6 h 0.416 0.361 0.25 1. 0 d
O1 O2- 6 h 0.333 0.5 0.25 1. 0 d
O2 O2- 6 h 0.6 0.467 0.25 1. 0 d
O3 O2- 12 i 0.333 0.25 0.062 1. 0 d

loop_
_atom_type_symbol
_atom_type_oxidation_number
F1- -1.000
Ca2+ 2.000
P5+ 5.000
O2- -2.000
